data_4321837
loop_
_publ_author_name
'No\"elle Ehlinger'
'W. Robert Scheidt'

_publ_section_title
;
 Structure and Apparent Reactivity of the \p-Cation Radical Derivatives of
 Zinc and Copper 5,10,15,20-Tetra(2,6-dichlorophenyl)porphyrinate
;
_journal_name_full 'Inorganic Chemistry'
_journal_page_first 1316
_journal_page_last 1321
_journal_paper_doi 10.1021/ic981041n
_journal_volume 38
_journal_year 1999
_chemical_formula_sum 'C60 H48 Cl8 I4 N4 O4 Zn'
_chemical_formula_weight 1745.59
_chemical_name_systematic
;
 ?
;
_space_group_IT_number 2
_symmetry_cell_setting triclinic
_symmetry_space_group_name_Hall '-P 1'
_symmetry_space_group_name_H-M 'P -1'
_atom_sites_solution_hydrogens geom
_atom_sites_solution_primary direct
_atom_sites_solution_secondary difmap
_audit_creation_method SHELXL-97
_cell_angle_alpha 99.11(3)
_cell_angle_beta 103.27(3)
_cell_angle_gamma 106.61(3)
_cell_formula_units_Z 1
_cell_length_a 9.941(2)
_cell_length_b 11.615(2)
_cell_length_c 14.340(3)
_cell_measurement_reflns_used 250
_cell_measurement_temperature 130(2)
_cell_measurement_theta_max 20.5
_cell_measurement_theta_min -20.5
_cell_volume 1499.1(7)
_computing_cell_refinement MADNES
_computing_data_collection MADNES
_computing_data_reduction 'MADNES (Messerschmitt & Pflugrath, 1987)'
_computing_molecular_graphics 'ORTEPIII (Burnett, Johnson, 1996)'
_computing_publication_material SHELXL-97
_computing_structure_refinement 'SHELXL-97 (Sheldrick, 1997)'
_computing_structure_solution 'SHELXS-97 (Sheldrick, 1990)'
_diffrn_ambient_temperature 130(2)
_diffrn_detector_area_resol_mean 0
_diffrn_measured_fraction_theta_full 0.871
_diffrn_measured_fraction_theta_max 0.871
_diffrn_measurement_device_type 'Enraf-Nonius FAST area-detector'
_diffrn_measurement_method 'ellipsoid-mask fitting'
_diffrn_radiation_monochromator graphite
_diffrn_radiation_source 'rotating anode'
_diffrn_radiation_type MoK\a
_diffrn_radiation_wavelength 0.71073
_diffrn_reflns_av_R_equivalents 0.1542
_diffrn_reflns_av_sigmaI/netI 0.2007
_diffrn_reflns_limit_h_max 13
_diffrn_reflns_limit_h_min -13
_diffrn_reflns_limit_k_max 15
_diffrn_reflns_limit_k_min -14
_diffrn_reflns_limit_l_max 14
_diffrn_reflns_limit_l_min -19
_diffrn_reflns_number 13699
_diffrn_reflns_theta_full 29.86
_diffrn_reflns_theta_max 29.86
_diffrn_reflns_theta_min 2.23
_diffrn_standards_decay_% 0
_diffrn_standards_interval_count 0
_diffrn_standards_interval_time 0
_diffrn_standards_number 0
_exptl_absorpt_coefficient_mu 2.877
_exptl_absorpt_correction_T_max 1.000
_exptl_absorpt_correction_T_min 0.538
_exptl_absorpt_correction_type refdelf
_exptl_crystal_colour 'dark purple'
_exptl_crystal_density_diffrn 1.934
_exptl_crystal_density_meas ?
_exptl_crystal_description 'square plate'
_exptl_crystal_F_000 846
_exptl_crystal_size_max 0.14
_exptl_crystal_size_mid 0.10
_exptl_crystal_size_min 0.01
_refine_diff_density_max
;
  1.756 at  1.154 \% from H3B
  1.620 at 1.306 \%A from H1B

;
_refine_diff_density_min
;
-2.138  at 0.1019 \%A from I1
;
_refine_diff_density_rms 0.260
_refine_ls_extinction_method none
_refine_ls_goodness_of_fit_ref 1.013
_refine_ls_hydrogen_treatment mixed
_refine_ls_matrix_type full
_refine_ls_number_parameters 340
_refine_ls_number_reflns 7512
_refine_ls_number_restraints 0
_refine_ls_restrained_S_all 1.013
_refine_ls_R_factor_all 0.2453
_refine_ls_R_factor_gt 0.1178
_refine_ls_shift/su_max 0.001
_refine_ls_shift/su_mean 0.000
_refine_ls_structure_factor_coef Fsqd
_refine_ls_weighting_details 'w=1/[\s^2^(Fo^2^)+(0.1199P)^2^+29.1845P] where P=(Fo^2^+2Fc^2^)/3'
_refine_ls_weighting_scheme calc
_refine_ls_wR_factor_gt 0.2540
_refine_ls_wR_factor_ref 0.3356
_reflns_number_gt 3217
_reflns_number_total 7512
_reflns_threshold_expression >2sigma(I)
_cod_data_source_file ic981041n_3.cif
_cod_data_source_block sd:ZnTCl2PPI4
_cod_depositor_comments
;
The following automatic conversions were performed:

'_exptl_crystal_density_meas' value 'not measured' was changed to '?'
- the value is perceived as not measured.

Automatic conversion script
Id: cif_fix_values 3008 2015-01-20 13:52:24Z robertas 

The following automatic conversions were performed:

'_refine_ls_weighting_scheme' value 'calc
w=1/[\s^2^(Fo^2^)+(0.1199P)^2^+29.1845P] where P=(Fo^2^+2Fc^2^)/3'
was changed to 'calc'. New tag '_refine_ls_weighting_details' was
created. The value of the new tag was set to
'w=1/[\s^2^(Fo^2^)+(0.1199P)^2^+29.1845P] where P=(Fo^2^+2Fc^2^)/3'.

Automatic conversion script
Id: cif_fix_values 3143 2015-03-26 13:38:13Z robertas 
;
_cod_original_cell_volume 1499.1(5)
_cod_database_code 4321837

loop_
_symmetry_equiv_pos_as_xyz
'x, y, z'
'-x, -y, -z'

loop_
_atom_site_label
_atom_site_type_symbol
_atom_site_fract_x
_atom_site_fract_y
_atom_site_fract_z
_atom_site_U_iso_or_equiv
_atom_site_adp_type
_atom_site_occupancy
_atom_site_calc_flag
_atom_site_refinement_flags
_atom_site_disorder_assembly
_atom_site_disorder_group
I1 I 1.11043(14) 0.35255(14) 0.29426(9) 0.0478(4) Uani 1 d . . .
I2 I 0.26572(15) -0.11354(15) 0.36063(10) 0.0521(5) Uani 1 d . . .
Zn Zn 0.5000 0.0000 0.0000 0.0307(6) Uani 1 d S . .
Cl1 Cl 0.9794(5) 0.0084(4) -0.1316(4) 0.0451(11) Uani 1 d . . .
Cl2 Cl 0.8164(6) 0.4152(4) -0.1026(4) 0.0468(12) Uani 1 d . . .
Cl3 Cl 0.6892(6) 0.3872(5) 0.3165(4) 0.0540(13) Uani 1 d . . .
Cl4 Cl 0.9115(7) 0.0182(6) 0.3571(4) 0.0561(14) Uani 1 d . . .
N1 N 0.7117(15) 0.1242(12) 0.0635(9) 0.028(3) Uani 1 d . . .
N2 N 0.4746(14) -0.0091(11) 0.1382(9) 0.024(3) Uani 1 d . . .
C1A C 0.8036(18) 0.1727(14) 0.0152(11) 0.027(3) Uani 1 d . . .
C2A C 0.7838(16) 0.1689(16) 0.1626(12) 0.031(4) Uani 1 d . . .
C3A C 0.5816(19) 0.0617(18) 0.2262(12) 0.036(4) Uani 1 d . . .
C4A C 0.3507(18) -0.0732(15) 0.1593(12) 0.030(3) Uani 1 d . . .
C1B C 0.9432(18) 0.2476(15) 0.0805(11) 0.029(4) Uani 1 d . . .
H1B H 1.0276 0.2880 0.0625 0.035 Uiso 1 calc R . .
C2B C 0.9328(17) 0.2506(18) 0.1749(12) 0.038(5) Uani 1 d . . .
C3B C 0.520(2) 0.0338(17) 0.3044(13) 0.038(4) Uani 1 d . . .
H3B H 0.5694 0.0681 0.3727 0.046 Uiso 1 calc R . .
C4B C 0.386(2) -0.0459(18) 0.2684(13) 0.038(4) Uani 1 d . . .
C1M C 0.7784(16) 0.1490(14) -0.0895(12) 0.025(3) Uani 1 d . . .
C2M C 0.7237(19) 0.1427(17) 0.2387(14) 0.037(4) Uani 1 d . . .
C1 C 0.9069(19) 0.2171(16) -0.1203(13) 0.032(4) Uani 1 d . . .
C2 C 1.006(2) 0.1590(16) -0.1441(14) 0.036(4) Uani 1 d . . .
C3 C 1.1240(19) 0.2159(19) -0.1728(14) 0.042(5) Uani 1 d . . .
H3 H 1.1904 0.1748 -0.1854 0.051 Uiso 1 calc R . .
C4 C 1.1451(18) 0.3392(16) -0.1833(13) 0.033(4) Uani 1 d . . .
H4 H 1.2245 0.3802 -0.2057 0.040 Uiso 1 calc R . .
C5 C 1.050(2) 0.4006(18) -0.1610(12) 0.040(4) Uani 1 d . . .
H5 H 1.0652 0.4832 -0.1674 0.048 Uiso 1 calc R . .
C6 C 0.930(2) 0.3390(19) -0.1289(14) 0.043(5) Uani 1 d . . .
C7 C 0.8024(17) 0.2053(17) 0.3416(11) 0.032(4) Uani 1 d . . .
C8 C 0.7938(19) 0.3208(17) 0.3901(14) 0.038(4) Uani 1 d . . .
C9 C 0.863(2) 0.3736(19) 0.4841(14) 0.045(5) Uani 1 d . . .
H9 H 0.8488 0.4475 0.5123 0.055 Uiso 1 calc R . .
C10 C 0.952(2) 0.329(2) 0.5429(14) 0.044(5) Uani 1 d . . .
H10 H 1.0042 0.3723 0.6092 0.053 Uiso 1 calc R . .
C11 C 0.9642(19) 0.2117(18) 0.5013(13) 0.039(4) Uani 1 d . . .
H11 H 1.0239 0.1757 0.5402 0.046 Uiso 1 calc R . .
C12 C 0.8915(19) 0.1567(17) 0.4091(15) 0.040(4) Uani 1 d . . .
O1 O 0.5917(14) -0.1671(12) 0.0034(10) 0.042(3) Uani 1 d . . .
C91 C 0.5054(19) -0.278(2) 0.0241(15) 0.044(5) Uani 1 d . . .
H91A H 0.5629 -0.2979 0.0818 0.052 Uiso 1 calc . . .
H91B H 0.4155 -0.2686 0.0376 0.052 Uiso 1 calc . . .
C92 C 0.469(2) -0.374(2) -0.0637(15) 0.050(5) Uani 1 d . . .
H92A H 0.3889 -0.3691 -0.1169 0.060 Uiso 1 calc . . .
H92B H 0.4402 -0.4574 -0.0504 0.060 Uiso 1 calc . . .
C93 C 0.607(3) -0.345(2) -0.0883(16) 0.060(6) Uani 1 d . . .
H93A H 0.5922 -0.3846 -0.1580 0.072 Uiso 1 calc . . .
H93B H 0.6788 -0.3721 -0.0450 0.072 Uiso 1 calc . . .
C94 C 0.658(2) -0.207(2) -0.0709(16) 0.046(5) Uani 1 d . . .
H94A H 0.7660 -0.1710 -0.0465 0.056 Uiso 1 calc . . .
H94B H 0.6233 -0.1812 -0.1323 0.056 Uiso 1 calc . . .
C82 C 0.381(4) 0.280(4) 0.631(3) 0.109(12) Uiso 1 d G . .
H82A H 0.3166 0.3123 0.6631 0.131 Uiso 1 calc R . .
H82B H 0.3793 0.1997 0.6457 0.131 Uiso 1 calc R . .
C83 C 0.335(3) 0.268(5) 0.527(2) 0.18(2) Uiso 1 d G . .
H83A H 0.2708 0.3175 0.5098 0.214 Uiso 1 calc R . .
H83B H 0.2822 0.1805 0.4911 0.214 Uiso 1 calc R . .
C84 C 0.475(5) 0.317(4) 0.502(3) 0.138(16) Uiso 1 d G . .
H84A H 0.5166 0.2503 0.4869 0.166 Uiso 1 calc R . .
H84B H 0.4603 0.3540 0.4444 0.166 Uiso 1 calc R . .
O2 O 0.571(3) 0.410(3) 0.590(2) 0.143(10) Uiso 1 d . . .
C81 C 0.525(5) 0.365(4) 0.663(3) 0.133(15) Uiso 1 d . . .
H81A H 0.5305 0.4353 0.7142 0.160 Uiso 1 calc R . .
H81B H 0.5923 0.3241 0.6929 0.160 Uiso 1 calc R . .

loop_
_atom_site_aniso_label
_atom_site_aniso_U_11
_atom_site_aniso_U_22
_atom_site_aniso_U_33
_atom_site_aniso_U_23
_atom_site_aniso_U_13
_atom_site_aniso_U_12
I1 0.0364(7) 0.0571(9) 0.0398(7) 0.0052(6) 0.0085(5) 0.0058(6)
I2 0.0436(7) 0.0688(11) 0.0391(7) 0.0194(7) 0.0148(5) 0.0061(6)
Zn 0.0327(14) 0.0278(15) 0.0289(13) 0.0097(11) 0.0105(11) 0.0033(11)
Cl1 0.047(3) 0.034(3) 0.066(3) 0.019(2) 0.027(2) 0.018(2)
Cl2 0.051(3) 0.033(3) 0.071(3) 0.025(2) 0.032(2) 0.019(2)
Cl3 0.071(4) 0.039(3) 0.054(3) 0.010(2) 0.010(3) 0.029(3)
Cl4 0.073(4) 0.056(4) 0.047(3) 0.014(3) 0.012(2) 0.037(3)
N1 0.040(7) 0.019(7) 0.019(6) 0.002(5) 0.016(5) -0.004(5)
N2 0.036(7) 0.016(6) 0.026(6) 0.010(5) 0.015(5) 0.011(5)
C1A 0.041(9) 0.015(8) 0.023(7) 0.009(6) 0.004(6) 0.006(6)
C2A 0.023(7) 0.031(9) 0.028(8) 0.010(7) -0.003(6) -0.002(6)
C3A 0.034(9) 0.049(12) 0.027(8) 0.019(8) 0.010(7) 0.008(8)
C4A 0.034(8) 0.020(8) 0.038(9) 0.005(7) 0.015(7) 0.013(6)
C1B 0.040(9) 0.021(8) 0.027(8) 0.008(7) 0.016(7) 0.005(7)
C2B 0.024(8) 0.047(11) 0.029(8) 0.015(8) 0.001(6) -0.006(7)
C3B 0.045(10) 0.034(10) 0.030(9) -0.005(8) 0.010(7) 0.012(8)
C4B 0.048(10) 0.037(11) 0.040(10) 0.019(8) 0.024(8) 0.015(8)
C1M 0.024(7) 0.014(7) 0.041(9) 0.020(7) 0.009(6) 0.005(6)
C2M 0.031(8) 0.033(10) 0.044(10) 0.011(8) 0.005(7) 0.013(7)
C1 0.036(9) 0.025(9) 0.040(9) 0.015(7) 0.014(7) 0.011(7)
C2 0.050(10) 0.022(9) 0.046(10) 0.014(8) 0.025(8) 0.016(7)
C3 0.031(9) 0.053(13) 0.048(11) 0.020(10) 0.014(8) 0.017(8)
C4 0.027(8) 0.028(9) 0.039(9) 0.014(8) 0.005(7) 0.001(7)
C5 0.064(13) 0.033(10) 0.023(8) 0.000(7) 0.016(8) 0.016(9)
C6 0.042(10) 0.044(12) 0.046(11) 0.017(9) 0.011(8) 0.016(8)
C7 0.027(8) 0.049(11) 0.015(7) 0.013(7) 0.006(6) 0.003(7)
C8 0.037(9) 0.025(10) 0.047(10) 0.014(8) 0.003(8) 0.009(7)
C9 0.051(11) 0.036(11) 0.043(11) 0.008(9) 0.017(9) 0.004(9)
C10 0.046(11) 0.048(13) 0.038(10) 0.017(9) 0.018(8) 0.007(9)
C11 0.032(9) 0.043(12) 0.038(10) 0.011(9) 0.005(7) 0.012(8)
C12 0.031(9) 0.026(9) 0.055(11) -0.005(8) 0.021(8) -0.002(7)
O1 0.044(7) 0.032(7) 0.057(8) 0.018(6) 0.022(6) 0.014(6)
C91 0.029(9) 0.062(14) 0.056(12) 0.029(11) 0.022(8) 0.025(9)
C92 0.057(12) 0.044(12) 0.038(10) 0.017(9) -0.006(9) 0.015(9)
C93 0.080(16) 0.064(16) 0.049(13) 0.025(12) 0.033(12) 0.026(12)
C94 0.033(9) 0.048(13) 0.061(13) 0.008(10) 0.021(9) 0.013(8)

loop_
_atom_type_symbol
_atom_type_description
_atom_type_scat_dispersion_real
_atom_type_scat_dispersion_imag
_atom_type_scat_source
C C 0.0033 0.0016 'International Tables Vol C Tables 4.2.6.8 and 6.1.1.4'
H H 0.0000 0.0000 'International Tables Vol C Tables 4.2.6.8 and 6.1.1.4'
N N 0.0061 0.0033 'International Tables Vol C Tables 4.2.6.8 and 6.1.1.4'
O O 0.0106 0.0060 'International Tables Vol C Tables 4.2.6.8 and 6.1.1.4'
Cl Cl 0.1484 0.1585 'International Tables Vol C Tables 4.2.6.8 and 6.1.1.4'
Zn Zn 0.2839 1.4301 'International Tables Vol C Tables 4.2.6.8 and 6.1.1.4'
I I -0.4742 1.8119 'International Tables Vol C Tables 4.2.6.8 and 6.1.1.4'

loop_
_geom_angle_atom_site_label_1
_geom_angle_atom_site_label_2
_geom_angle_atom_site_label_3
_geom_angle
_geom_angle_site_symmetry_1
_geom_angle_site_symmetry_3
_geom_angle_publ_flag
N2 Zn N2 180.0 2_655 . ?
N2 Zn N1 90.7(5) 2_655 2_655 ?
N2 Zn N1 89.3(5) . 2_655 ?
N2 Zn N1 89.3(5) 2_655 . ?
N2 Zn N1 90.7(5) . . ?
N1 Zn N1 180.0 2_655 . ?
N2 Zn O1 88.2(5) 2_655 2_655 ?
N2 Zn O1 91.8(5) . 2_655 ?
N1 Zn O1 89.9(5) 2_655 2_655 ?
N1 Zn O1 90.1(5) . 2_655 ?
N2 Zn O1 91.8(5) 2_655 . ?
N2 Zn O1 88.2(5) . . ?
N1 Zn O1 90.1(5) 2_655 . ?
N1 Zn O1 89.9(5) . . ?
O1 Zn O1 180.0 2_655 . ?
C1A N1 C2A 107.3(12) . . ?
C1A N1 Zn 125.9(10) . . ?
C2A N1 Zn 126.7(10) . . ?
C4A N2 C3A 109.2(12) . . ?
C4A N2 Zn 127.2(11) . . ?
C3A N2 Zn 123.3(10) . . ?
N1 C1A C1B 111.8(13) . . ?
N1 C1A C1M 127.2(13) . . ?
C1B C1A C1M 120.8(14) . . ?
N1 C2A C2M 125.4(14) . . ?
N1 C2A C2B 108.8(13) . . ?
C2M C2A C2B 125.7(14) . . ?
N2 C3A C2M 128.3(15) . . ?
N2 C3A C3B 106.3(14) . . ?
C2M C3A C3B 125.4(16) . . ?
N2 C4A C1M 124.7(15) . 2_655 ?
N2 C4A C4B 106.7(14) . . ?
C1M C4A C4B 128.6(15) 2_655 . ?
C2B C1B C1A 106.8(14) . . ?
C1B C2B C2A 105.2(13) . . ?
C1B C2B I1 120.2(11) . . ?
C2A C2B I1 134.6(12) . . ?
C4B C3B C3A 110.5(16) . . ?
C3B C4B C4A 107.2(15) . . ?
C3B C4B I2 121.2(14) . . ?
C4A C4B I2 131.6(13) . . ?
C4A C1M C1A 125.6(14) 2_655 . ?
C4A C1M C1 120.6(15) 2_655 . ?
C1A C1M C1 113.8(13) . . ?
C2A C2M C3A 125.3(16) . . ?
C2A C2M C7 121.6(15) . . ?
C3A C2M C7 112.9(16) . . ?
C6 C1 C2 118.1(16) . . ?
C6 C1 C1M 120.8(17) . . ?
C2 C1 C1M 121.1(15) . . ?
C3 C2 C1 123.7(17) . . ?
C3 C2 Cl1 118.0(15) . . ?
C1 C2 Cl1 118.2(12) . . ?
C2 C3 C4 117.8(18) . . ?
C5 C4 C3 120.6(16) . . ?
C4 C5 C6 119.8(18) . . ?
C1 C6 C5 120.0(19) . . ?
C1 C6 Cl2 121.2(15) . . ?
C5 C6 Cl2 118.8(16) . . ?
C8 C7 C12 111.8(14) . . ?
C8 C7 C2M 123.5(16) . . ?
C12 C7 C2M 124.6(18) . . ?
C9 C8 C7 122.3(18) . . ?
C9 C8 Cl3 121.8(17) . . ?
C7 C8 Cl3 115.9(13) . . ?
C8 C9 C10 124(2) . . ?
C9 C10 C11 117.7(19) . . ?
C12 C11 C10 118.5(19) . . ?
C11 C12 C7 125.6(19) . . ?
C11 C12 Cl4 118.7(17) . . ?
C7 C12 Cl4 115.5(14) . . ?
C91 O1 C94 106.8(15) . . ?
C91 O1 Zn 118.7(11) . . ?
C94 O1 Zn 121.7(11) . . ?
C92 C91 O1 105.0(16) . . ?
C91 C92 C93 101.4(17) . . ?
C92 C93 C94 103(2) . . ?
O1 C94 C93 104.2(16) . . ?
C81 C82 C83 105(3) . . ?
C82 C83 C84 104.0 . . ?
O2 C84 C83 104(3) . . ?
C81 O2 C84 103(3) . . ?
O2 C81 C82 114(4) . . ?

loop_
_geom_bond_atom_site_label_1
_geom_bond_atom_site_label_2
_geom_bond_distance
_geom_bond_site_symmetry_2
_geom_bond_publ_flag
I1 C2B 2.055(15) . ?
I2 C4B 2.075(17) . ?
Zn N2 2.069(12) 2_655 ?
Zn N2 2.069(12) . ?
Zn N1 2.075(12) 2_655 ?
Zn N1 2.075(12) . ?
Zn O1 2.370(14) 2_655 ?
Zn O1 2.371(14) . ?
Cl1 C2 1.738(17) . ?
Cl2 C6 1.69(2) . ?
Cl3 C8 1.732(18) . ?
Cl4 C12 1.75(2) . ?
N1 C1A 1.323(19) . ?
N1 C2A 1.375(19) . ?
N2 C4A 1.372(19) . ?
N2 C3A 1.40(2) . ?
C1A C1B 1.42(2) . ?
C1A C1M 1.43(2) . ?
C2A C2M 1.39(2) . ?
C2A C2B 1.47(2) . ?
C3A C2M 1.41(2) . ?
C3A C3B 1.43(2) . ?
C4A C1M 1.38(2) 2_655 ?
C4A C4B 1.48(2) . ?
C1B C2B 1.38(2) . ?
C3B C4B 1.32(2) . ?
C1M C4A 1.38(2) 2_655 ?
C1M C1 1.50(2) . ?
C2M C7 1.46(2) . ?
C1 C6 1.40(3) . ?
C1 C2 1.42(3) . ?
C2 C3 1.36(2) . ?
C3 C4 1.42(3) . ?
C4 C5 1.40(3) . ?
C5 C6 1.42(3) . ?
C7 C8 1.44(3) . ?
C7 C12 1.45(3) . ?
C8 C9 1.32(3) . ?
C9 C10 1.35(3) . ?
C10 C11 1.44(3) . ?
C11 C12 1.31(3) . ?
O1 C91 1.45(2) . ?
O1 C94 1.45(2) . ?
C91 C92 1.44(3) . ?
C92 C93 1.46(3) . ?
C93 C94 1.50(3) . ?
C82 C81 1.41(5) . ?
C82 C83 1.43(3) . ?
C83 C84 1.49(3) . ?
C84 O2 1.45(4) . ?
O2 C81 1.35(4) . ?
